data_1547330
loop_
_publ_author_name
'Heng-Yun Ye'
'Wei-Qiang Liao'
'Qionghua Zhou'
'Yi Zhang'
'Jinlan Wang'
'Yu-Meng You'
'Jin-Yun Wang'
'Zhong-Ning Chen'
'Peng-Fei Li'
'Da-Wei Fu'
'Songping D. Huang'
'and Ren-Gen Xiong'

_publ_section_title
;
 Dielectric and ferroelectric sensing based on molecular recognition in
 Cu(1,10-phenlothroline)2SeO4.(diol) systems
;
_journal_name_full 'Nature Communications'
_journal_page_first 14551
_journal_paper_doi 10.1038/ncomms14551
_journal_volume 8
_journal_year 2017
_chemical_formula_sum 'C27 H24 Cu N4 O6 Se'
_chemical_formula_weight 643.00
_space_group_crystal_system monoclinic
_space_group_IT_number 15
_space_group_name_Hall '-C 2yc'
_space_group_name_H-M_alt 'C 1 2/c 1'
_symmetry_space_group_name_Hall '-C 2yc'
_symmetry_space_group_name_H-M 'C 1 2/c 1'
_atom_sites_solution_hydrogens mixed
_cell_angle_alpha 90
_cell_angle_beta 123.19(2)
_cell_angle_gamma 90
_cell_formula_units_Z 4
_cell_length_a 17.794(8)
_cell_length_b 12.662(8)
_cell_length_c 13.644(11)
_cell_measurement_reflns_used 452
_cell_measurement_temperature 293(2)
_cell_measurement_theta_max 27.4855
_cell_measurement_theta_min 2.7341
_cell_volume 2573(3)
_computing_structure_refinement 'SHELXL-2014/7 (Sheldrick, 2014)'
_diffrn_ambient_temperature 293(2)
_diffrn_measured_fraction_theta_full 0.996
_diffrn_measured_fraction_theta_max 0.996
_diffrn_measurement_device_type 'Rigark saturn 724'
_diffrn_radiation_type MoK\a
_diffrn_radiation_wavelength 0.71073
_diffrn_reflns_av_R_equivalents 0.0395
_diffrn_reflns_av_unetI/netI 0.0302
_diffrn_reflns_Laue_measured_fraction_full 0.996
_diffrn_reflns_Laue_measured_fraction_max 0.996
_diffrn_reflns_limit_h_max 23
_diffrn_reflns_limit_h_min -23
_diffrn_reflns_limit_k_max 16
_diffrn_reflns_limit_k_min -14
_diffrn_reflns_limit_l_max 17
_diffrn_reflns_limit_l_min -17
_diffrn_reflns_number 13836
_diffrn_reflns_point_group_measured_fraction_full 0.996
_diffrn_reflns_point_group_measured_fraction_max 0.996
_diffrn_reflns_theta_full 25.242
_diffrn_reflns_theta_max 27.482
_diffrn_reflns_theta_min 3.212
_exptl_absorpt_coefficient_mu 2.315
_exptl_absorpt_correction_T_max 1.0000
_exptl_absorpt_correction_T_min 0.8216
_exptl_absorpt_correction_type multi-scan
_exptl_crystal_colour blue
_exptl_crystal_density_diffrn 1.660
_exptl_crystal_description block
_exptl_crystal_F_000 1300
_exptl_crystal_size_max 0.32
_exptl_crystal_size_mid 0.28
_exptl_crystal_size_min 0.22
_refine_diff_density_max 0.505
_refine_diff_density_min -0.389
_refine_diff_density_rms 0.064
_refine_ls_extinction_coef 0.0076(6)
_refine_ls_extinction_expression Fc^*^=kFc[1+0.001xFc^2^\l^3^/sin(2\q)]^-1/4^
_refine_ls_extinction_method 'SHELXL-2014/7 (Sheldrick 2014'
_refine_ls_goodness_of_fit_ref 1.115
_refine_ls_hydrogen_treatment constr
_refine_ls_matrix_type full
_refine_ls_number_parameters 201
_refine_ls_number_reflns 2944
_refine_ls_number_restraints 0
_refine_ls_restrained_S_all 1.115
_refine_ls_R_factor_all 0.0472
_refine_ls_R_factor_gt 0.0411
_refine_ls_shift/su_max 0.000
_refine_ls_shift/su_mean 0.000
_refine_ls_structure_factor_coef Fsqd
_refine_ls_weighting_details 'w=1/[\s^2^(Fo^2^)+(0.0463P)^2^+1.7815P] where P=(Fo^2^+2Fc^2^)/3'
_refine_ls_weighting_scheme calc
_refine_ls_wR_factor_gt 0.0939
_refine_ls_wR_factor_ref 0.0969
_reflns_Friedel_coverage 0.000
_reflns_Friedel_fraction_full .
_reflns_Friedel_fraction_max .
_reflns_number_gt 2651
_reflns_number_total 2944
_reflns_threshold_expression 'I > 2\s(I)'
_cod_data_source_file ncomms14551-s12.cif
_cod_data_source_block 1,3-propanediol-T293K
_cod_depositor_comments
;
The following automatic conversions were performed:

'_exptl_absorpt_correction_type' value 'Multi-scan' changed to
'multi-scan' according to the built-in table from CIF Core dictionary
named 'cif_core.dic' version 2.4.1 from 2010-06-29.

Automatic conversion script
Id: cif_fix_values 5376 2017-05-30 11:51:03Z andrius 
;
_cod_database_code 1547330
_shelx_space_group_comment
;
The symmetry employed for this shelxl refinement is uniquely defined
by the following loop, which should always be used as a source of
symmetry information in preference to the above space-group names.
They are only intended as comments.
;

loop_
_space_group_symop_operation_xyz
'x, y, z'
'-x, y, -z+1/2'
'x+1/2, y+1/2, z'
'-x+1/2, y+1/2, -z+1/2'
'-x, -y, -z'
'x, -y, z-1/2'
'-x+1/2, -y+1/2, -z'
'x+1/2, -y+1/2, z-1/2'

loop_
_atom_site_label
_atom_site_type_symbol
_atom_site_fract_x
_atom_site_fract_y
_atom_site_fract_z
_atom_site_U_iso_or_equiv
_atom_site_adp_type
_atom_site_occupancy
_atom_site_site_symmetry_order
_atom_site_calc_flag
_atom_site_refinement_flags_posn
_atom_site_refinement_flags_adp
_atom_site_refinement_flags_occupancy
_atom_site_disorder_assembly
_atom_site_disorder_group
O3 O 0.9937(3) -0.0272(4) 0.1116(3) 0.0561(11) Uani 0.5 1 d . . P . .
Cu1 Cu 1.0000 0.20430(3) 0.2500 0.03353(16) Uani 1 2 d S T P . .
Se1 Se 0.99303(7) -0.05082(4) 0.26345(9) 0.0312(2) Uani 0.5 1 d . . P . .
N2 N 0.90264(14) 0.30094(16) 0.11029(18) 0.0337(4) Uani 1 1 d . . . . .
C7 C 0.76672(17) 0.3982(2) 0.0535(2) 0.0374(5) Uani 1 1 d . . . . .
C6 C 0.70210(19) 0.4253(2) 0.0810(3) 0.0456(7) Uani 1 1 d . . . . .
H6A H 0.6550 0.4703 0.0315 0.055 Uiso 1 1 calc R U . . .
C5 C 0.70837(18) 0.3866(2) 0.1777(3) 0.0466(7) Uani 1 1 d . . . . .
H5A H 0.6660 0.4061 0.1941 0.056 Uiso 1 1 calc R U . . .
C8 C 0.7635(2) 0.4352(2) -0.0458(3) 0.0465(7) Uani 1 1 d . . . . .
H8A H 0.7180 0.4808 -0.0981 0.056 Uiso 1 1 calc R U . . .
C11 C 0.83785(15) 0.33044(18) 0.1287(2) 0.0307(5) Uani 1 1 d . . . . .
O1 O 0.9676(3) 0.0615(3) 0.1872(4) 0.0467(9) Uani 0.5 1 d . . P . .
C10 C 0.89667(19) 0.3372(2) 0.0151(2) 0.0425(6) Uani 1 1 d . . . . .
H10A H 0.9403 0.3175 0.0011 0.051 Uiso 1 1 calc R U . . .
C9 C 0.8278(2) 0.4037(2) -0.0647(3) 0.0485(7) Uani 1 1 d . . . . .
H9A H 0.8256 0.4266 -0.1310 0.058 Uiso 1 1 calc R U . . .
O2 O 0.91090(16) -0.1176(2) 0.1992(3) 0.0812(8) Uani 1 1 d . . . . .
N1 N 0.91138(14) 0.21892(16) 0.29693(19) 0.0351(5) Uani 1 1 d . . . . .
C12 C 0.84345(15) 0.28803(18) 0.2299(2) 0.0319(5) Uani 1 1 d . . . . .
C3 C 0.78853(19) 0.2707(2) 0.3550(3) 0.0450(7) Uani 1 1 d . . . . .
H3A H 0.7481 0.2879 0.3756 0.054 Uiso 1 1 calc R U . . .
C2 C 0.8564(2) 0.2018(2) 0.4215(3) 0.0458(7) Uani 1 1 d . . . . .
H2A H 0.8626 0.1717 0.4877 0.055 Uiso 1 1 calc R U . . .
C4 C 0.77934(17) 0.3161(2) 0.2549(2) 0.0378(6) Uani 1 1 d . . . . .
C1 C 0.91723(19) 0.1762(2) 0.3898(2) 0.0419(6) Uani 1 1 d . . . . .
H1A H 0.9629 0.1280 0.4352 0.050 Uiso 1 1 calc R U . . .
O4 O 0.9342(2) -0.3119(2) 0.3136(3) 0.0839(9) Uani 1 1 d . . . . .
H4B H 0.9403 -0.2465 0.3055 0.101 Uiso 1 1 d R U . A .
C14 C 1.0000 -0.4394(4) 0.2500 0.0784(17) Uani 1 2 d S T P . .
H14A H 0.9851 -0.4841 0.1847 0.094 Uiso 0.5 1 d R U P A .
H14C H 0.9481 -0.4839 0.2213 0.094 Uiso 0.5 1 d R U P . .
C13' C 0.9186(5) -0.3742(6) 0.2190(6) 0.0632(17) Uani 0.5 1 d . . P A 1
H13A H 0.9029 -0.3288 0.1532 0.076 Uiso 0.5 1 calc R U P A 1
H13B H 0.8682 -0.4209 0.1954 0.076 Uiso 0.5 1 calc R U P A 1
C13 C 1.0101(7) -0.3732(7) 0.3466(8) 0.091(3) Uani 0.5 1 d . . P A 2
H13C H 1.0225 -0.4189 0.4109 0.109 Uiso 0.5 1 calc R U P A 2
H13D H 1.0613 -0.3268 0.3747 0.109 Uiso 0.5 1 calc R U P A 2

loop_
_atom_site_aniso_label
_atom_site_aniso_U_11
_atom_site_aniso_U_22
_atom_site_aniso_U_33
_atom_site_aniso_U_23
_atom_site_aniso_U_13
_atom_site_aniso_U_12
O3 0.066(3) 0.061(3) 0.033(2) -0.0030(19) 0.022(2) -0.011(2)
Cu1 0.0336(2) 0.0327(2) 0.0430(3) 0.000 0.0265(2) 0.000
Se1 0.0296(4) 0.0310(2) 0.0371(5) -0.0027(2) 0.0208(2) -0.0020(2)
N2 0.0367(11) 0.0318(10) 0.0365(11) 0.0004(9) 0.0225(9) 0.0007(8)
C7 0.0339(12) 0.0334(12) 0.0381(14) -0.0044(11) 0.0154(11) -0.0009(10)
C6 0.0356(14) 0.0435(15) 0.0510(17) -0.0012(12) 0.0194(13) 0.0084(11)
C5 0.0360(13) 0.0490(16) 0.0583(18) -0.0060(14) 0.0282(14) 0.0053(12)
C8 0.0461(16) 0.0421(15) 0.0409(16) 0.0050(12) 0.0172(14) 0.0064(12)
C11 0.0294(11) 0.0281(11) 0.0341(12) -0.0041(9) 0.0170(10) -0.0021(9)
O1 0.066(3) 0.0334(19) 0.047(2) -0.0021(16) 0.035(2) -0.0093(17)
C10 0.0497(15) 0.0433(15) 0.0422(15) 0.0023(12) 0.0300(13) 0.0019(12)
C9 0.0561(17) 0.0512(17) 0.0399(16) 0.0076(13) 0.0274(15) 0.0041(14)
O2 0.0540(14) 0.0849(18) 0.116(2) 0.0345(17) 0.0536(16) 0.0010(13)
N1 0.0361(11) 0.0337(11) 0.0412(12) 0.0031(9) 0.0249(10) 0.0015(9)
C12 0.0291(11) 0.0304(12) 0.0376(13) -0.0035(10) 0.0191(11) -0.0017(9)
C3 0.0454(15) 0.0503(16) 0.0548(17) -0.0066(13) 0.0373(14) -0.0036(13)
C2 0.0544(17) 0.0493(16) 0.0485(16) 0.0023(13) 0.0376(15) -0.0013(13)
C4 0.0342(12) 0.0385(13) 0.0448(15) -0.0063(11) 0.0243(12) -0.0016(10)
C1 0.0463(14) 0.0429(15) 0.0452(15) 0.0098(12) 0.0307(13) 0.0054(12)
O4 0.117(2) 0.0656(16) 0.116(2) 0.0178(16) 0.094(2) 0.0116(16)
C14 0.119(5) 0.044(3) 0.083(4) 0.000 0.062(4) 0.000
C13' 0.065(4) 0.062(4) 0.060(4) -0.008(3) 0.032(4) -0.020(3)
C13 0.130(8) 0.071(6) 0.087(6) 0.011(5) 0.069(6) 0.008(6)

loop_
_atom_type_symbol
_atom_type_description
_atom_type_scat_dispersion_real
_atom_type_scat_dispersion_imag
_atom_type_scat_source
C C 0.0033 0.0016 'International Tables Vol C Tables 4.2.6.8 and 6.1.1.4'
H H 0.0000 0.0000 'International Tables Vol C Tables 4.2.6.8 and 6.1.1.4'
N N 0.0061 0.0033 'International Tables Vol C Tables 4.2.6.8 and 6.1.1.4'
O O 0.0106 0.0060 'International Tables Vol C Tables 4.2.6.8 and 6.1.1.4'
Cu Cu 0.3201 1.2651 'International Tables Vol C Tables 4.2.6.8 and 6.1.1.4'
Se Se -0.0929 2.2259 'International Tables Vol C Tables 4.2.6.8 and 6.1.1.4'

loop_
_geom_angle_atom_site_label_1
_geom_angle_atom_site_label_2
_geom_angle_atom_site_label_3
_geom_angle
_geom_angle_site_symmetry_1
_geom_angle_site_symmetry_3
Se1 O3 O1 55.25(19) 2_755 .
Se1 O3 Se1 7.73(7) 2_755 .
O1 O3 Se1 50.48(17) . .
O1 Cu1 O1 43.7(3) . 2_755
O1 Cu1 N1 92.30(14) . 2_755
O1 Cu1 N1 97.52(14) 2_755 2_755
O1 Cu1 N1 97.52(14) . .
O1 Cu1 N1 92.30(14) 2_755 .
N1 Cu1 N1 169.43(12) 2_755 .
O1 Cu1 N2 145.96(15) . 2_755
O1 Cu1 N2 103.88(14) 2_755 2_755
N1 Cu1 N2 80.57(9) 2_755 2_755
N1 Cu1 N2 93.31(9) . 2_755
O1 Cu1 N2 103.89(14) . .
O1 Cu1 N2 145.96(15) 2_755 .
N1 Cu1 N2 93.31(9) 2_755 .
N1 Cu1 N2 80.57(9) . .
N2 Cu1 N2 109.70(12) 2_755 .
Se1 Se1 O2 105.4(2) 2_755 .
Se1 Se1 O1 91.63(18) 2_755 2_755
O2 Se1 O1 146.4(2) . 2_755
Se1 Se1 O3 148.7(3) 2_755 2_755
O2 Se1 O3 104.8(2) . 2_755
O1 Se1 O3 66.8(2) 2_755 2_755
Se1 Se1 O1 69.39(18) 2_755 .
O2 Se1 O1 105.8(2) . .
O1 Se1 O1 53.1(3) 2_755 .
O3 Se1 O1 109.4(2) 2_755 .
Se1 Se1 O2 56.8(2) 2_755 2_755
O2 Se1 O2 113.1(2) . 2_755
O1 Se1 O2 100.47(19) 2_755 2_755
O3 Se1 O2 103.4(2) 2_755 2_755
O1 Se1 O2 119.39(19) . 2_755
Se1 Se1 O3 23.5(2) 2_755 .
O2 Se1 O3 91.92(17) . .
O1 Se1 O3 92.99(19) 2_755 .
O3 Se1 O3 159.7(3) 2_755 .
O1 Se1 O3 53.87(19) . .
O2 Se1 O3 79.67(17) 2_755 .
C10 N2 C11 117.7(2) . .
C10 N2 Cu1 131.83(18) . .
C11 N2 Cu1 110.49(16) . .
C11 C7 C8 117.0(2) . .
C11 C7 C6 119.2(2) . .
C8 C7 C6 123.9(3) . .
C5 C6 C7 121.2(3) . .
C6 C5 C4 120.8(2) . .
C9 C8 C7 119.3(3) . .
N2 C11 C7 123.4(2) . .
N2 C11 C12 117.1(2) . .
C7 C11 C12 119.5(2) . .
O1 O1 Se1 67.20(17) 2_755 2_755
O1 O1 Se1 59.68(15) 2_755 .
Se1 O1 Se1 18.97(5) 2_755 .
O1 O1 O3 113.6(4) 2_755 .
Se1 O1 O3 58.00(19) 2_755 .
Se1 O1 O3 75.6(2) . .
O1 O1 Cu1 68.14(13) 2_755 .
Se1 O1 Cu1 134.3(3) 2_755 .
Se1 O1 Cu1 127.0(2) . .
O3 O1 Cu1 138.1(3) . .
N2 C10 C9 122.7(3) . .
C8 C9 C10 120.0(3) . .
Se1 O2 Se1 17.80(5) . 2_755
C1 N1 C12 118.7(2) . .
C1 N1 Cu1 126.96(18) . .
C12 N1 Cu1 114.09(16) . .
N1 C12 C4 122.7(2) . .
N1 C12 C11 117.1(2) . .
C4 C12 C11 120.1(2) . .
C2 C3 C4 120.0(2) . .
C3 C2 C1 119.7(3) . .
C12 C4 C3 117.0(2) . .
C12 C4 C5 119.1(2) . .
C3 C4 C5 123.8(2) . .
N1 C1 C2 121.9(3) . .
C13 C14 C13 111.5(8) 2_755 .
C13' C14 C13' 113.9(6) 2_755 .
O4 C13' C14 111.8(5) . .
O4 C13 C14 113.6(7) . .

loop_
_geom_bond_atom_site_label_1
_geom_bond_atom_site_label_2
_geom_bond_distance
_geom_bond_site_symmetry_2
O3 Se1 1.616(4) 2_755
O3 O1 1.751(6) .
O3 Se1 2.100(4) .
Cu1 O1 1.948(4) .
Cu1 O1 1.948(4) 2_755
Cu1 N1 2.009(2) 2_755
Cu1 N1 2.009(2) .
Cu1 N2 2.125(2) 2_755
Cu1 N2 2.125(2) .
Se1 Se1 0.5439(9) 2_755
Se1 O2 1.489(3) .
Se1 O1 1.566(4) 2_755
Se1 O3 1.616(4) 2_755
Se1 O1 1.672(4) .
Se1 O2 1.716(3) 2_755
N2 C10 1.327(3) .
N2 C11 1.359(3) .
C7 C11 1.403(4) .
C7 C8 1.405(4) .
C7 C6 1.433(4) .
C6 C5 1.354(4) .
C5 C4 1.430(4) .
C8 C9 1.364(4) .
C11 C12 1.433(3) .
O1 O1 1.451(9) 2_755
O1 Se1 1.566(4) 2_755
C10 C9 1.390(4) .
O2 Se1 1.716(3) 2_755
N1 C1 1.329(3) .
N1 C12 1.361(3) .
C12 C4 1.404(3) .
C3 C2 1.357(4) .
C3 C4 1.407(4) .
C2 C1 1.406(4) .
O4 C13 1.401(10) .
O4 C13' 1.404(7) .
C14 C13 1.487(9) 2_755
C14 C13 1.487(9) .
C14 C13' 1.512(8) 2_755
C14 C13' 1.512(8) .
